data_4338852
loop_
_publ_author_name
'Miller, Alexander J. M.'
'Dempsey, Jillian L.'
'Peters, Jonas C.'

_publ_section_title
;
 Long-lived and efficient emission from mononuclear amidophosphine
 complexes of copper.
;
_journal_issue 18
_journal_name_full 'Inorganic chemistry'
_journal_page_first 7244
_journal_page_last 7246
_journal_paper_doi 10.1021/ic7009513
_journal_volume 46
_journal_year 2007
_chemical_formula_sum 'C59 H62 Cu F3 N O P3'
_chemical_formula_weight 1014.55
_chemical_name_common '[CF3PN]Cu(PPh3)2'
_chemical_name_systematic
; 
 ? 
;
_space_group_IT_number 14
_symmetry_cell_setting monoclinic
_symmetry_space_group_name_Hall '-P 2yn'
_symmetry_space_group_name_H-M 'P 1 21/n 1'
_atom_sites_solution_hydrogens geom
_atom_sites_solution_primary direct
_atom_sites_solution_secondary difmap
_audit_creation_method SHELXL-97
_cell_angle_alpha 90.00
_cell_angle_beta 103.11(7)
_cell_angle_gamma 90.00
_cell_formula_units_Z 4
_cell_length_a 11.101(16)
_cell_length_b 21.70(5)
_cell_length_c 22.30(4)
_cell_measurement_reflns_used 6808
_cell_measurement_temperature 100(2)
_cell_measurement_theta_max 26.03
_cell_measurement_theta_min 2.30
_cell_volume 5232(17)
_computing_cell_refinement 'Bruker SMART'
_computing_data_collection 'Bruker SMART'
_computing_data_reduction 'Bruker SAINT'
_computing_molecular_graphics 'Bruker SHELXTL'
_computing_publication_material 'Bruker SHELXTL'
_computing_structure_refinement 'SHELXL-97 (Sheldrick, 1997)'
_computing_structure_solution 'SHELXS-97 (Sheldrick, 1990)'
_diffrn_ambient_temperature 100(2)
_diffrn_measured_fraction_theta_full 0.915
_diffrn_measured_fraction_theta_max 0.915
_diffrn_measurement_device_type 'CCD area detector'
_diffrn_measurement_method 'phi and omega scans'
_diffrn_radiation_monochromator graphite
_diffrn_radiation_source 'fine-focus sealed tube'
_diffrn_radiation_type MoK\a
_diffrn_radiation_wavelength 0.71073
_diffrn_reflns_av_R_equivalents 0.1305
_diffrn_reflns_av_sigmaI/netI 0.1234
_diffrn_reflns_limit_h_max 14
_diffrn_reflns_limit_h_min -14
_diffrn_reflns_limit_k_max 28
_diffrn_reflns_limit_k_min -28
_diffrn_reflns_limit_l_max 28
_diffrn_reflns_limit_l_min -29
_diffrn_reflns_number 59030
_diffrn_reflns_theta_full 28.30
_diffrn_reflns_theta_max 28.30
_diffrn_reflns_theta_min 1.88
_exptl_absorpt_coefficient_mu 0.561
_exptl_absorpt_correction_type none
_exptl_crystal_colour yellow
_exptl_crystal_density_diffrn 1.288
_exptl_crystal_density_method 'not measured'
_exptl_crystal_description block
_exptl_crystal_F_000 2128
_exptl_crystal_size_max 0.296
_exptl_crystal_size_mid 0.0518
_exptl_crystal_size_min 0.037
_refine_diff_density_max 1.541
_refine_diff_density_min -1.180
_refine_diff_density_rms 0.101
_refine_ls_extinction_method none
_refine_ls_goodness_of_fit_ref 1.320
_refine_ls_hydrogen_treatment constr
_refine_ls_matrix_type full
_refine_ls_number_parameters 619
_refine_ls_number_reflns 11900
_refine_ls_number_restraints 0
_refine_ls_restrained_S_all 1.320
_refine_ls_R_factor_all 0.1176
_refine_ls_R_factor_gt 0.0617
_refine_ls_shift/su_max 0.001
_refine_ls_shift/su_mean 0.000
_refine_ls_structure_factor_coef Fsqd
_refine_ls_weighting_details 'calc w=1/[\s^2^(Fo^2^)+(0.0000P)^2^+0.0000P] where P=(Fo^2^+2Fc^2^)/3'
_refine_ls_weighting_scheme calc
_refine_ls_wR_factor_gt 0.1007
_refine_ls_wR_factor_ref 0.1078
_reflns_number_gt 6878
_reflns_number_total 11900
_reflns_threshold_expression >2sigma(I)
_cod_data_source_file ic7009513-file003.cif
_cod_data_source_block ajmm12
_cod_depositor_comments
;
The following automatic conversions were performed:

'_symmetry_cell_setting' value 'Monoclinic' changed to 'monoclinic'
according to
/usr/data/users/saulius/automatic-downloads/retrospective/ACS/lib/dictionaries/cif_core.dic
dictionary named 'cif_core.dic' version 2.4.2 from 2011-04-26.

Automatic conversion script
Id: cif_fix_values 2281 2013-09-26 08:29:07Z andrius 
;
_cod_original_cell_volume 5231(17)
_cod_original_sg_symbol_H-M P2(1)/n
_cod_database_code 4338852

loop_
_symmetry_equiv_pos_as_xyz
'x, y, z'
'-x+1/2, y+1/2, -z+1/2'
'-x, -y, -z'
'x-1/2, -y-1/2, z-1/2'

loop_
_atom_site_label
_atom_site_type_symbol
_atom_site_fract_x
_atom_site_fract_y
_atom_site_fract_z
_atom_site_U_iso_or_equiv
_atom_site_adp_type
_atom_site_occupancy
_atom_site_symmetry_multiplicity
_atom_site_calc_flag
_atom_site_refinement_flags
Cu1 Cu 0.73534(4) 0.433962(19) 0.285346(19) 0.01422(11) Uani 1 1 d .
P2 P 0.85225(9) 0.50767(4) 0.24809(4) 0.0131(2) Uani 1 1 d .
P3 P 0.63343(9) 0.36817(4) 0.20533(4) 0.0148(2) Uani 1 1 d .
P1 P 0.61138(8) 0.46962(4) 0.35046(4) 0.0128(2) Uani 1 1 d .
N1 N 0.8107(3) 0.37950(13) 0.36207(12) 0.0147(7) Uani 1 1 d .
C50 C 0.7696(3) 0.57789(15) 0.21369(16) 0.0173(8) Uani 1 1 d .
F3 F 0.6316(3) 0.19178(11) 0.49063(11) 0.0632(9) Uani 1 1 d .
F2 F 0.8102(2) 0.22584(12) 0.53548(12) 0.0576(8) Uani 1 1 d .
C14 C 0.9339(3) 0.35830(14) 0.37290(15) 0.0119(8) Uani 1 1 d .
F1 F 0.6532(2) 0.24897(11) 0.57035(10) 0.0459(7) Uani 1 1 d .
C15 C 1.0165(3) 0.35741(15) 0.43156(16) 0.0184(9) Uani 1 1 d .
H15 H 0.9869 0.3674 0.4671 0.022 Uiso 1 1 calc R
C55 C 0.6776(3) 0.60135(17) 0.24062(16) 0.0220(9) Uani 1 1 d .
H55 H 0.6568 0.5802 0.2742 0.026 Uiso 1 1 calc R
C33 C 0.4966(3) 0.38740(17) 0.08093(16) 0.0244(9) Uani 1 1 d .
H33 H 0.5157 0.3461 0.0723 0.029 Uiso 1 1 calc R
C10 C 0.6715(3) 0.29835(16) 0.47755(15) 0.0159(8) Uani 1 1 d .
C13 C 0.6916(4) 0.24218(19) 0.51750(17) 0.0257(9) Uani 1 1 d .
C31 C 0.8310(3) 0.31766(16) 0.16065(15) 0.0169(8) Uani 1 1 d .
H31 H 0.8715 0.3555 0.1737 0.020 Uiso 1 1 calc R
C21 C 0.5525(3) 0.28792(16) 0.28447(16) 0.0204(9) Uani 1 1 d .
H21 H 0.6356 0.2912 0.3073 0.024 Uiso 1 1 calc R
C38 C 0.9218(3) 0.47913(15) 0.18563(15) 0.0155(8) Uani 1 1 d .
C26 C 0.7114(3) 0.30758(15) 0.16876(15) 0.0147(8) Uani 1 1 d .
C20 C 0.5155(3) 0.32068(15) 0.22933(16) 0.0165(8) Uani 1 1 d .
C19 C 0.9832(3) 0.34247(15) 0.32217(16) 0.0167(8) Uani 1 1 d .
H19 H 0.9302 0.3418 0.2822 0.020 Uiso 1 1 calc R
C3 C 0.3686(3) 0.43696(18) 0.29569(16) 0.0247(9) Uani 1 1 d .
H3A H 0.2808 0.4421 0.2955 0.037 Uiso 1 1 calc R
H3B H 0.3970 0.3966 0.3131 0.037 Uiso 1 1 calc R
H3C H 0.3800 0.4396 0.2534 0.037 Uiso 1 1 calc R
C22 C 0.4703(4) 0.25077(17) 0.30643(17) 0.0284(10) Uani 1 1 d .
H22 H 0.4974 0.2282 0.3436 0.034 Uiso 1 1 calc R
C11 C 0.7569(3) 0.31390(15) 0.44359(14) 0.0143(8) Uani 1 1 d .
H11 H 0.8298 0.2899 0.4477 0.017 Uiso 1 1 calc R
C1 C 0.4439(3) 0.48787(16) 0.33488(16) 0.0191(9) Uani 1 1 d .
H1 H 0.4191 0.4890 0.3753 0.023 Uiso 1 1 calc R
C51 C 0.7983(4) 0.60989(17) 0.16475(16) 0.0255(10) Uani 1 1 d .
H51 H 0.8617 0.5951 0.1461 0.031 Uiso 1 1 calc R
C52 C 0.7346(4) 0.66360(18) 0.14286(18) 0.0336(11) Uani 1 1 d .
H52 H 0.7537 0.6846 0.1088 0.040 Uiso 1 1 calc R
C7 C 0.6287(3) 0.40152(15) 0.40040(14) 0.0135(8) Uani 1 1 d .
C16 C 1.1403(3) 0.34213(16) 0.43777(17) 0.0222(9) Uani 1 1 d .
H16 H 1.1938 0.3413 0.4776 0.027 Uiso 1 1 calc R
C36 C 0.4408(4) 0.50928(19) 0.10469(18) 0.0301(10) Uani 1 1 d .
H36 H 0.4217 0.5507 0.1128 0.036 Uiso 1 1 calc R
C8 C 0.5430(3) 0.38378(16) 0.43513(15) 0.0160(8) Uani 1 1 d .
H8 H 0.4701 0.4075 0.4324 0.019 Uiso 1 1 calc R
C23 C 0.3474(4) 0.24676(17) 0.27359(18) 0.0283(10) Uani 1 1 d .
H23 H 0.2900 0.2222 0.2887 0.034 Uiso 1 1 calc R
C32 C 0.5422(3) 0.41219(16) 0.13981(16) 0.0169(8) Uani 1 1 d .
C24 C 0.3098(3) 0.27892(17) 0.21880(17) 0.0231(9) Uani 1 1 d .
H24 H 0.2266 0.2756 0.1961 0.028 Uiso 1 1 calc R
C34 C 0.4227(4) 0.4237(2) 0.03469(17) 0.0329(11) Uani 1 1 d .
H34 H 0.3913 0.4069 -0.0051 0.039 Uiso 1 1 calc R
C25 C 0.3926(3) 0.31614(16) 0.19646(16) 0.0184(8) Uani 1 1 d .
H25 H 0.3655 0.3383 0.1591 0.022 Uiso 1 1 calc R
C37 C 0.5139(3) 0.47391(17) 0.15050(17) 0.0225(9) Uani 1 1 d .
H37 H 0.5455 0.4916 0.1899 0.027 Uiso 1 1 calc R
C45 C 1.0582(3) 0.50150(17) 0.34715(15) 0.0176(8) Uani 1 1 d .
H45 H 1.0416 0.4585 0.3451 0.021 Uiso 1 1 calc R
C28 C 0.7155(4) 0.20655(17) 0.12153(17) 0.0267(10) Uani 1 1 d .
H28 H 0.6756 0.1686 0.1081 0.032 Uiso 1 1 calc R
C44 C 0.9846(3) 0.54102(15) 0.30421(15) 0.0136(8) Uani 1 1 d .
C41 C 1.0206(4) 0.42629(18) 0.09139(17) 0.0285(10) Uani 1 1 d .
H41 H 1.0543 0.4088 0.0597 0.034 Uiso 1 1 calc R
C54 C 0.6154(4) 0.65589(19) 0.21868(18) 0.0361(11) Uani 1 1 d .
H54 H 0.5531 0.6715 0.2376 0.043 Uiso 1 1 calc R
C42 C 1.0912(3) 0.43071(19) 0.15047(17) 0.0295(10) Uani 1 1 d .
H42 H 1.1740 0.4160 0.1596 0.035 Uiso 1 1 calc R
C39 C 0.8491(3) 0.47339(16) 0.12523(16) 0.0199(9) Uani 1 1 d .
H39 H 0.7656 0.4870 0.1162 0.024 Uiso 1 1 calc R
C49 C 1.0116(3) 0.60441(17) 0.30839(16) 0.0215(9) Uani 1 1 d .
H49 H 0.9632 0.6320 0.2796 0.026 Uiso 1 1 calc R
C40 C 0.8988(3) 0.44785(17) 0.07848(16) 0.0255(10) Uani 1 1 d .
H40 H 0.8495 0.4451 0.0378 0.031 Uiso 1 1 calc R
C43 C 1.0422(3) 0.45669(17) 0.19760(17) 0.0237(9) Uani 1 1 d .
H43 H 1.0921 0.4589 0.2382 0.028 Uiso 1 1 calc R
C12 C 0.7377(3) 0.36571(15) 0.40218(14) 0.0129(8) Uani 1 1 d .
C18 C 1.1066(3) 0.32791(16) 0.32892(17) 0.0214(9) Uani 1 1 d .
H18 H 1.1369 0.3176 0.2936 0.026 Uiso 1 1 calc R
C30 C 0.8919(3) 0.27275(17) 0.13357(16) 0.0231(9) Uani 1 1 d .
H30 H 0.9735 0.2803 0.1288 0.028 Uiso 1 1 calc R
C2 C 0.4142(3) 0.55098(16) 0.30419(16) 0.0234(9) Uani 1 1 d .
H2A H 0.4350 0.5507 0.2638 0.035 Uiso 1 1 calc R
H2B H 0.4627 0.5828 0.3301 0.035 Uiso 1 1 calc R
H2C H 0.3258 0.5597 0.2991 0.035 Uiso 1 1 calc R
C9 C 0.5626(3) 0.33227(16) 0.47342(15) 0.0185(9) Uani 1 1 d .
H9 H 0.5036 0.3205 0.4962 0.022 Uiso 1 1 calc R
C29 C 0.8348(4) 0.21777(17) 0.11381(17) 0.0263(10) Uani 1 1 d .
H29 H 0.8764 0.1876 0.0950 0.032 Uiso 1 1 calc R
C27 C 0.6543(3) 0.25136(17) 0.14911(16) 0.0222(9) Uani 1 1 d .
H27 H 0.5733 0.2434 0.1545 0.027 Uiso 1 1 calc R
C53 C 0.6437(4) 0.68678(18) 0.17019(19) 0.0381(12) Uani 1 1 d .
H53 H 0.6014 0.7238 0.1554 0.046 Uiso 1 1 calc R
C35 C 0.3955(4) 0.48398(19) 0.04690(19) 0.0340(11) Uani 1 1 d .
H35 H 0.3454 0.5082 0.0154 0.041 Uiso 1 1 calc R
C17 C 1.1871(3) 0.32809(17) 0.38661(18) 0.0248(10) Uani 1 1 d .
H17 H 1.2723 0.3188 0.3910 0.030 Uiso 1 1 calc R
C5 C 0.6124(3) 0.54438(16) 0.45721(15) 0.0190(9) Uani 1 1 d .
H5A H 0.6041 0.5058 0.4788 0.029 Uiso 1 1 calc R
H5B H 0.5301 0.5609 0.4390 0.029 Uiso 1 1 calc R
H5C H 0.6589 0.5743 0.4865 0.029 Uiso 1 1 calc R
C4 C 0.6819(3) 0.53198(16) 0.40588(15) 0.0164(8) Uani 1 1 d .
H4 H 0.6798 0.5709 0.3817 0.020 Uiso 1 1 calc R
C6 C 0.8191(3) 0.51714(17) 0.43448(16) 0.0212(9) Uani 1 1 d .
H6A H 0.8590 0.5532 0.4570 0.032 Uiso 1 1 calc R
H6B H 0.8612 0.5066 0.4017 0.032 Uiso 1 1 calc R
H6C H 0.8241 0.4823 0.4629 0.032 Uiso 1 1 calc R
C47 C 1.1800(4) 0.58704(18) 0.39683(17) 0.0265(10) Uani 1 1 d .
H47 H 1.2451 0.6027 0.4284 0.032 Uiso 1 1 calc R
C48 C 1.1083(3) 0.62730(18) 0.35410(17) 0.0263(9) Uani 1 1 d .
H48 H 1.1256 0.6702 0.3563 0.032 Uiso 1 1 calc R
C46 C 1.1558(3) 0.52425(17) 0.39301(15) 0.0200(9) Uani 1 1 d .
H46 H 1.2054 0.4968 0.4215 0.024 Uiso 1 1 calc R
O1 O 0.7864(4) 0.3820(2) 0.94402(16) 0.0872(14) Uani 1 1 d .
C56 C 0.6505(9) 0.3217(3) 0.9751(3) 0.160(5) Uani 1 1 d .
H56A H 0.6875 0.3296 1.0186 0.240 Uiso 1 1 calc R
H56B H 0.6176 0.2796 0.9703 0.240 Uiso 1 1 calc R
H56C H 0.5832 0.3511 0.9604 0.240 Uiso 1 1 calc R
C58 C 0.8785(6) 0.3964(3) 0.8951(3) 0.080(2) Uani 1 1 d .
H58A H 0.9334 0.4314 0.9113 0.097 Uiso 1 1 calc R
H58B H 0.9316 0.3599 0.8940 0.097 Uiso 1 1 calc R
C57 C 0.7548(8) 0.3295(3) 0.9352(5) 0.228(8) Uani 1 1 d .
H57A H 0.8250 0.3011 0.9499 0.274 Uiso 1 1 calc R
H57B H 0.7196 0.3218 0.8909 0.274 Uiso 1 1 calc R
C59 C 0.8178(6) 0.4097(3) 0.8370(4) 0.110(3) Uani 1 1 d .
H59A H 0.7527 0.3790 0.8230 0.165 Uiso 1 1 calc R
H59B H 0.8760 0.4089 0.8099 0.165 Uiso 1 1 calc R
H59C H 0.7806 0.4507 0.8360 0.165 Uiso 1 1 calc R

loop_
_atom_site_aniso_label
_atom_site_aniso_U_11
_atom_site_aniso_U_22
_atom_site_aniso_U_33
_atom_site_aniso_U_23
_atom_site_aniso_U_13
_atom_site_aniso_U_12
Cu1 0.0143(2) 0.0148(2) 0.0139(2) 0.0017(2) 0.00401(18) 0.0021(2)
P2 0.0145(5) 0.0115(5) 0.0134(5) 0.0005(4) 0.0035(4) 0.0008(4)
P3 0.0157(5) 0.0150(5) 0.0137(5) 0.0004(4) 0.0033(4) 0.0018(4)
P1 0.0121(5) 0.0133(5) 0.0132(5) 0.0003(4) 0.0032(4) 0.0020(4)
N1 0.0127(17) 0.0184(17) 0.0139(15) -0.0011(13) 0.0049(13) -0.0011(13)
C50 0.020(2) 0.017(2) 0.0139(18) 0.0025(17) 0.0018(15) -0.0021(17)
F3 0.111(3) 0.0240(15) 0.0465(17) 0.0066(13) 0.0017(16) -0.0260(16)
F2 0.0388(17) 0.0644(19) 0.077(2) 0.0507(16) 0.0292(15) 0.0287(14)
C14 0.015(2) 0.0041(18) 0.0174(19) 0.0007(15) 0.0051(16) -0.0003(15)
F1 0.0620(18) 0.0523(17) 0.0330(14) 0.0207(13) 0.0309(13) 0.0174(14)
C15 0.020(2) 0.015(2) 0.023(2) 0.0008(17) 0.0087(17) -0.0001(17)
C55 0.028(2) 0.023(2) 0.016(2) 0.0020(17) 0.0082(18) 0.0036(18)
C33 0.029(2) 0.019(2) 0.023(2) 0.0006(18) 0.0030(18) -0.0043(18)
C10 0.021(2) 0.013(2) 0.0139(19) -0.0021(15) 0.0030(16) -0.0045(16)
C13 0.025(2) 0.032(3) 0.022(2) 0.0056(19) 0.0100(19) -0.001(2)
C31 0.018(2) 0.012(2) 0.021(2) -0.0006(16) 0.0046(17) 0.0005(16)
C21 0.021(2) 0.021(2) 0.018(2) 0.0004(17) 0.0016(17) 0.0001(17)
C38 0.017(2) 0.013(2) 0.019(2) 0.0018(16) 0.0077(16) 0.0017(16)
C26 0.019(2) 0.013(2) 0.0112(18) -0.0004(15) 0.0023(16) 0.0024(16)
C20 0.018(2) 0.013(2) 0.018(2) -0.0063(16) 0.0042(16) -0.0012(16)
C19 0.016(2) 0.013(2) 0.021(2) 0.0027(16) 0.0058(17) 0.0023(16)
C3 0.014(2) 0.035(2) 0.025(2) 0.000(2) 0.0045(17) 0.010(2)
C22 0.038(3) 0.022(2) 0.026(2) 0.0058(19) 0.010(2) 0.001(2)
C11 0.016(2) 0.015(2) 0.0120(18) -0.0027(15) 0.0046(16) 0.0014(16)
C1 0.017(2) 0.023(2) 0.019(2) 0.0010(17) 0.0072(17) 0.0069(17)
C51 0.030(2) 0.022(2) 0.028(2) 0.0010(19) 0.0150(19) 0.0021(19)
C52 0.051(3) 0.021(2) 0.029(2) 0.0134(19) 0.011(2) 0.008(2)
C7 0.018(2) 0.0137(19) 0.0084(18) -0.0027(15) 0.0027(15) -0.0027(16)
C16 0.016(2) 0.021(2) 0.026(2) 0.0039(18) -0.0028(18) -0.0008(17)
C36 0.030(3) 0.027(2) 0.034(2) 0.006(2) 0.008(2) 0.011(2)
C8 0.012(2) 0.018(2) 0.0168(19) -0.0033(16) 0.0019(16) 0.0020(16)
C23 0.030(3) 0.023(2) 0.039(3) 0.001(2) 0.022(2) -0.006(2)
C32 0.013(2) 0.021(2) 0.018(2) 0.0030(16) 0.0060(16) -0.0005(16)
C24 0.012(2) 0.025(2) 0.033(2) -0.0058(19) 0.0062(18) -0.0011(17)
C34 0.031(3) 0.042(3) 0.022(2) 0.009(2) -0.0031(19) 0.001(2)
C25 0.019(2) 0.020(2) 0.018(2) -0.0021(17) 0.0074(17) -0.0008(17)
C37 0.019(2) 0.025(2) 0.024(2) -0.0004(18) 0.0058(18) 0.0022(18)
C45 0.020(2) 0.014(2) 0.019(2) 0.0003(16) 0.0060(17) -0.0038(17)
C28 0.036(3) 0.014(2) 0.032(2) -0.0080(18) 0.011(2) -0.0034(19)
C44 0.016(2) 0.0129(19) 0.0134(18) -0.0031(15) 0.0072(16) -0.0032(16)
C41 0.028(2) 0.038(3) 0.022(2) -0.002(2) 0.0118(19) 0.005(2)
C54 0.046(3) 0.029(3) 0.037(3) 0.002(2) 0.019(2) 0.018(2)
C42 0.016(2) 0.044(3) 0.030(2) 0.002(2) 0.0087(18) 0.010(2)
C39 0.016(2) 0.022(2) 0.021(2) -0.0009(17) 0.0041(17) -0.0019(17)
C49 0.019(2) 0.018(2) 0.026(2) 0.0022(18) 0.0030(18) 0.0040(17)
C40 0.027(2) 0.033(3) 0.015(2) -0.0017(18) 0.0012(18) -0.0016(19)
C43 0.019(2) 0.033(2) 0.020(2) -0.0004(18) 0.0062(17) 0.0054(18)
C12 0.016(2) 0.0114(19) 0.0101(18) -0.0051(15) 0.0014(15) -0.0007(16)
C18 0.021(2) 0.017(2) 0.030(2) 0.0010(17) 0.0142(19) 0.0046(17)
C30 0.018(2) 0.026(2) 0.028(2) 0.0014(18) 0.0087(18) 0.0051(18)
C2 0.022(2) 0.024(2) 0.023(2) 0.0023(17) 0.0043(17) 0.0107(18)
C9 0.019(2) 0.020(2) 0.019(2) 0.0002(17) 0.0081(17) -0.0006(17)
C29 0.038(3) 0.019(2) 0.025(2) -0.0023(18) 0.013(2) 0.0090(19)
C27 0.021(2) 0.020(2) 0.025(2) -0.0026(18) 0.0061(18) -0.0005(18)
C53 0.056(3) 0.017(2) 0.044(3) 0.012(2) 0.017(2) 0.016(2)
C35 0.031(3) 0.036(3) 0.032(3) 0.013(2) 0.003(2) 0.011(2)
C17 0.008(2) 0.023(2) 0.046(3) 0.005(2) 0.0110(19) 0.0036(17)
C5 0.020(2) 0.018(2) 0.020(2) -0.0031(16) 0.0076(17) -0.0024(17)
C4 0.017(2) 0.015(2) 0.018(2) -0.0022(16) 0.0037(16) 0.0018(16)
C6 0.016(2) 0.027(2) 0.023(2) -0.0091(17) 0.0079(17) -0.0039(17)
C47 0.019(2) 0.032(3) 0.025(2) -0.0082(19) -0.0027(18) -0.0011(19)
C48 0.024(2) 0.017(2) 0.035(2) -0.0079(19) 0.0009(19) -0.0036(18)
C46 0.019(2) 0.029(2) 0.0120(19) -0.0010(17) 0.0024(16) 0.0033(18)
O1 0.090(3) 0.082(3) 0.064(3) -0.033(2) -0.033(2) 0.042(3)
C56 0.380(13) 0.055(4) 0.120(5) 0.068(4) 0.213(8) 0.119(6)
C58 0.094(5) 0.087(5) 0.066(4) -0.014(4) 0.032(4) 0.028(4)
C57 0.142(8) 0.055(5) 0.391(17) -0.131(8) -0.141(9) 0.038(5)
C59 0.119(7) 0.067(5) 0.172(8) -0.004(5) 0.093(6) -0.020(4)

loop_
_atom_type_symbol
_atom_type_description
_atom_type_scat_dispersion_real
_atom_type_scat_dispersion_imag
_atom_type_scat_source
C C 0.0033 0.0016 'International Tables Vol C Tables 4.2.6.8 and 6.1.1.4'
H H 0.0000 0.0000 'International Tables Vol C Tables 4.2.6.8 and 6.1.1.4'
N N 0.0061 0.0033 'International Tables Vol C Tables 4.2.6.8 and 6.1.1.4'
F F 0.0171 0.0103 'International Tables Vol C Tables 4.2.6.8 and 6.1.1.4'
P P 0.1023 0.0942 'International Tables Vol C Tables 4.2.6.8 and 6.1.1.4'
Cu Cu 0.3201 1.2651 'International Tables Vol C Tables 4.2.6.8 and 6.1.1.4'
O O 0.0106 0.0060 'International Tables Vol C Tables 4.2.6.8 and 6.1.1.4'

loop_
_geom_angle_atom_site_label_1
_geom_angle_atom_site_label_2
_geom_angle_atom_site_label_3
_geom_angle
N1 Cu1 P2 121.87(12)
N1 Cu1 P1 82.08(15)
P2 Cu1 P1 116.54(13)
N1 Cu1 P3 108.08(17)
P2 Cu1 P3 110.84(13)
P1 Cu1 P3 114.76(11)
C38 P2 C44 103.75(19)
C38 P2 C50 102.48(19)
C44 P2 C50 101.6(2)
C38 P2 Cu1 113.65(16)
C44 P2 Cu1 116.71(16)
C50 P2 Cu1 116.68(17)
C20 P3 C32 102.80(19)
C20 P3 C26 99.4(2)
C32 P3 C26 104.2(2)
C20 P3 Cu1 111.68(16)
C32 P3 Cu1 111.59(19)
C26 P3 Cu1 124.55(15)
C7 P1 C1 104.38(17)
C7 P1 C4 102.1(2)
C1 P1 C4 102.70(18)
C7 P1 Cu1 96.57(16)
C1 P1 Cu1 131.14(14)
C4 P1 Cu1 115.39(14)
C12 N1 C14 120.8(3)
C12 N1 Cu1 118.1(2)
C14 N1 Cu1 121.1(2)
C51 C50 C55 118.5(3)
C51 C50 P2 123.8(3)
C55 C50 P2 117.7(3)
C19 C14 N1 118.7(3)
C19 C14 C15 116.8(3)
N1 C14 C15 124.2(3)
C16 C15 C14 120.9(3)
C16 C15 H15 119.5
C14 C15 H15 119.5
C50 C55 C54 120.6(4)
C50 C55 H55 119.7
C54 C55 H55 119.7
C32 C33 C34 119.9(4)
C32 C33 H33 120.1
C34 C33 H33 120.1
C11 C10 C9 121.6(3)
C11 C10 C13 119.8(3)
C9 C10 C13 118.5(3)
F2 C13 F3 105.8(4)
F2 C13 F1 104.6(3)
F3 C13 F1 104.7(3)
F2 C13 C10 113.5(3)
F3 C13 C10 113.9(3)
F1 C13 C10 113.4(3)
C26 C31 C30 120.9(3)
C26 C31 H31 119.6
C30 C31 H31 119.6
C22 C21 C20 121.3(4)
C22 C21 H21 119.4
C20 C21 H21 119.4
C43 C38 C39 118.0(3)
C43 C38 P2 121.4(3)
C39 C38 P2 120.3(3)
C31 C26 C27 118.2(3)
C31 C26 P3 119.7(3)
C27 C26 P3 122.1(3)
C25 C20 C21 118.8(3)
C25 C20 P3 124.2(3)
C21 C20 P3 117.0(3)
C18 C19 C14 121.7(3)
C18 C19 H19 119.1
C14 C19 H19 119.1
C1 C3 H3A 109.5
C1 C3 H3B 109.5
H3A C3 H3B 109.5
C1 C3 H3C 109.5
H3A C3 H3C 109.5
H3B C3 H3C 109.5
C21 C22 C23 119.6(4)
C21 C22 H22 120.2
C23 C22 H22 120.2
C10 C11 C12 121.5(3)
C10 C11 H11 119.3
C12 C11 H11 119.3
C2 C1 C3 110.8(3)
C2 C1 P1 112.3(2)
C3 C1 P1 110.3(3)
C2 C1 H1 107.8
C3 C1 H1 107.8
P1 C1 H1 107.8
C50 C51 C52 120.3(4)
C50 C51 H51 119.9
C52 C51 H51 119.9
C53 C52 C51 120.8(4)
C53 C52 H52 119.6
C51 C52 H52 119.6
C8 C7 C12 120.6(3)
C8 C7 P1 124.2(3)
C12 C7 P1 115.2(3)
C15 C16 C17 121.0(4)
C15 C16 H16 119.5
C17 C16 H16 119.5
C37 C36 C35 119.7(4)
C37 C36 H36 120.2
C35 C36 H36 120.2
C9 C8 C7 121.6(3)
C9 C8 H8 119.2
C7 C8 H8 119.2
C24 C23 C22 119.6(4)
C24 C23 H23 120.2
C22 C23 H23 120.2
C33 C32 C37 118.4(3)
C33 C32 P3 124.0(3)
C37 C32 P3 117.5(3)
C23 C24 C25 120.9(4)
C23 C24 H24 119.5
C25 C24 H24 119.5
C35 C34 C33 120.2(4)
C35 C34 H34 119.9
C33 C34 H34 119.9
C24 C25 C20 119.8(4)
C24 C25 H25 120.1
C20 C25 H25 120.1
C36 C37 C32 121.2(4)
C36 C37 H37 119.4
C32 C37 H37 119.4
C46 C45 C44 121.2(4)
C46 C45 H45 119.4
C44 C45 H45 119.4
C29 C28 C27 120.0(4)
C29 C28 H28 120.0
C27 C28 H28 120.0
C45 C44 C49 118.1(3)
C45 C44 P2 118.3(3)
C49 C44 P2 123.6(3)
C42 C41 C40 119.2(4)
C42 C41 H41 120.4
C40 C41 H41 120.4
C53 C54 C55 120.4(4)
C53 C54 H54 119.8
C55 C54 H54 119.8
C41 C42 C43 120.8(4)
C41 C42 H42 119.6
C43 C42 H42 119.6
C40 C39 C38 120.6(4)
C40 C39 H39 119.7
C38 C39 H39 119.7
C48 C49 C44 121.0(3)
C48 C49 H49 119.5
C44 C49 H49 119.5
C41 C40 C39 120.4(3)
C41 C40 H40 119.8
C39 C40 H40 119.8
C38 C43 C42 121.0(4)
C38 C43 H43 119.5
C42 C43 H43 119.5
N1 C12 C7 119.0(3)
N1 C12 C11 124.5(3)
C7 C12 C11 116.3(3)
C19 C18 C17 121.0(4)
C19 C18 H18 119.5
C17 C18 H18 119.5
C29 C30 C31 120.6(4)
C29 C30 H30 119.7
C31 C30 H30 119.7
C1 C2 H2A 109.5
C1 C2 H2B 109.5
H2A C2 H2B 109.5
C1 C2 H2C 109.5
H2A C2 H2C 109.5
H2B C2 H2C 109.5
C8 C9 C10 118.3(3)
C8 C9 H9 120.8
C10 C9 H9 120.8
C30 C29 C28 119.5(4)
C30 C29 H29 120.2
C28 C29 H29 120.2
C26 C27 C28 120.8(4)
C26 C27 H27 119.6
C28 C27 H27 119.6
C54 C53 C52 119.4(4)
C54 C53 H53 120.3
C52 C53 H53 120.3
C34 C35 C36 120.6(4)
C34 C35 H35 119.7
C36 C35 H35 119.7
C18 C17 C16 118.6(4)
C18 C17 H17 120.7
C16 C17 H17 120.7
C4 C5 H5A 109.5
C4 C5 H5B 109.5
H5A C5 H5B 109.5
C4 C5 H5C 109.5
H5A C5 H5C 109.5
H5B C5 H5C 109.5
C5 C4 C6 110.0(3)
C5 C4 P1 114.2(3)
C6 C4 P1 110.2(2)
C5 C4 H4 107.4
C6 C4 H4 107.4
P1 C4 H4 107.4
C4 C6 H6A 109.5
C4 C6 H6B 109.5
H6A C6 H6B 109.5
C4 C6 H6C 109.5
H6A C6 H6C 109.5
H6B C6 H6C 109.5
C46 C47 C48 119.9(4)
C46 C47 H47 120.0
C48 C47 H47 120.0
C49 C48 C47 120.0(4)
C49 C48 H48 120.0
C47 C48 H48 120.0
C47 C46 C45 119.9(4)
C47 C46 H46 120.1
C45 C46 H46 120.1
C57 O1 C58 105.6(7)
C57 C56 H56A 109.5
C57 C56 H56B 109.5
H56A C56 H56B 109.5
C57 C56 H56C 109.5
H56A C56 H56C 109.5
H56B C56 H56C 109.5
C59 C58 O1 114.6(6)
C59 C58 H58A 108.6
O1 C58 H58A 108.6
C59 C58 H58B 108.6
O1 C58 H58B 108.6
H58A C58 H58B 107.6
O1 C57 C56 103.3(8)
O1 C57 H57A 111.1
C56 C57 H57A 111.1
O1 C57 H57B 111.1
C56 C57 H57B 111.1
H57A C57 H57B 109.1
C58 C59 H59A 109.5
C58 C59 H59B 109.5
H59A C59 H59B 109.5
C58 C59 H59C 109.5
H59A C59 H59C 109.5
H59B C59 H59C 109.5

loop_
_geom_bond_atom_site_label_1
_geom_bond_atom_site_label_2
_geom_bond_distance
Cu1 N1 2.091(4)
Cu1 P2 2.328(3)
Cu1 P1 2.347(3)
Cu1 P3 2.363(3)
P2 C38 1.846(4)
P2 C44 1.848(4)
P2 C50 1.853(5)
P3 C20 1.839(4)
P3 C32 1.844(4)
P3 C26 1.861(4)
P1 C7 1.834(5)
P1 C1 1.855(4)
P1 C4 1.879(4)
N1 C12 1.369(4)
N1 C14 1.411(4)
C50 C51 1.390(5)
C50 C55 1.393(5)
F3 C13 1.348(5)
F2 C13 1.334(4)
C14 C19 1.406(5)
C14 C15 1.417(5)
F1 C13 1.349(4)
C15 C16 1.390(5)
C15 H15 0.9500
C55 C54 1.401(5)
C55 H55 0.9500
C33 C32 1.403(5)
C33 C34 1.405(5)
C33 H33 0.9500
C10 C11 1.382(5)
C10 C9 1.401(5)
C10 C13 1.496(5)
C31 C26 1.398(5)
C31 C30 1.399(5)
C31 H31 0.9500
C21 C22 1.388(5)
C21 C20 1.399(5)
C21 H21 0.9500
C38 C43 1.391(5)
C38 C39 1.410(5)
C26 C27 1.398(5)
C20 C25 1.398(5)
C19 C18 1.381(5)
C19 H19 0.9500
C3 C1 1.533(5)
C3 H3A 0.9800
C3 H3B 0.9800
C3 H3C 0.9800
C22 C23 1.397(5)
C22 H22 0.9500
C11 C12 1.440(5)
C11 H11 0.9500
C1 C2 1.533(5)
C1 H1 1.0000
C51 C52 1.393(5)
C51 H51 0.9500
C52 C53 1.387(6)
C52 H52 0.9500
C7 C8 1.409(5)
C7 C12 1.431(5)
C16 C17 1.390(5)
C16 H16 0.9500
C36 C37 1.384(5)
C36 C35 1.386(6)
C36 H36 0.9500
C8 C9 1.393(5)
C8 H8 0.9500
C23 C24 1.386(5)
C23 H23 0.9500
C32 C37 1.409(6)
C24 C25 1.398(5)
C24 H24 0.9500
C34 C35 1.382(6)
C34 H34 0.9500
C25 H25 0.9500
C37 H37 0.9500
C45 C46 1.400(5)
C45 C44 1.402(5)
C45 H45 0.9500
C28 C29 1.396(5)
C28 C27 1.405(5)
C28 H28 0.9500
C44 C49 1.406(5)
C41 C42 1.375(5)
C41 C40 1.398(5)
C41 H41 0.9500
C54 C53 1.368(6)
C54 H54 0.9500
C42 C43 1.406(5)
C42 H42 0.9500
C39 C40 1.400(5)
C39 H39 0.9500
C49 C48 1.393(5)
C49 H49 0.9500
C40 H40 0.9500
C43 H43 0.9500
C18 C17 1.390(5)
C18 H18 0.9500
C30 C29 1.376(5)
C30 H30 0.9500
C2 H2A 0.9800
C2 H2B 0.9800
C2 H2C 0.9800
C9 H9 0.9500
C29 H29 0.9500
C27 H27 0.9500
C53 H53 0.9500
C35 H35 0.9500
C17 H17 0.9500
C5 C4 1.542(5)
C5 H5A 0.9800
C5 H5B 0.9800
C5 H5C 0.9800
C4 C6 1.545(5)
C4 H4 1.0000
C6 H6A 0.9800
C6 H6B 0.9800
C6 H6C 0.9800
C47 C46 1.388(6)
C47 C48 1.400(5)
C47 H47 0.9500
C48 H48 0.9500
C46 H46 0.9500
O1 C57 1.194(7)
O1 C58 1.686(7)
C56 C57 1.621(12)
C56 H56A 0.9800
C56 H56B 0.9800
C56 H56C 0.9800
C58 C59 1.347(8)
C58 H58A 0.9900
C58 H58B 0.9900
C57 H57A 0.9900
C57 H57B 0.9900
C59 H59A 0.9800
C59 H59B 0.9800
C59 H59C 0.9800
